data_7710620
loop_
_publ_author_name
'Duttwyler, Simon'
'Liu, Fan'
'Chen, Tao'
'Zhang, Kang'
'Jiang, Tao'
'Liu, Jiyong'

_publ_section_title
;
 Sonogashira Coupling of the Ethynyl Monocarborane [CB11H11-12-CCH]--
;
_journal_name_full 'Dalton Transactions'
_journal_paper_doi 10.1039/D2DT01048H
_journal_year 2022
_chemical_formula_moiety 'C10 H16 B11 O, C8 H20 N'
_chemical_formula_sum 'C18 H36 B11 N O'
_chemical_formula_weight 401.39
_space_group_crystal_system triclinic
_space_group_IT_number 2
_space_group_name_Hall '-P 1'
_space_group_name_H-M_alt 'P -1'
_atom_sites_solution_hydrogens geom
_atom_sites_solution_primary dual
_audit_creation_date 2021-05-08
_audit_creation_method
;
Olex2 1.2
(compiled 2018.05.29 svn.r3508 for OlexSys, GUI svn.r5506)
;
_audit_update_record
;
2021-12-15 deposited with the CCDC.	2022-06-27 downloaded from the CCDC.
;
_cell_angle_alpha 94.711(4)
_cell_angle_beta 92.228(4)
_cell_angle_gamma 107.742(4)
_cell_formula_units_Z 2
_cell_length_a 9.4648(10)
_cell_length_b 11.1951(12)
_cell_length_c 12.0223(13)
_cell_measurement_reflns_used 6797
_cell_measurement_temperature 170(2)
_cell_measurement_theta_max 27.13
_cell_measurement_theta_min 2.26
_cell_volume 1206.4(2)
_computing_cell_refinement 'SAINT V8.40B (Bruker Nano, Inc., 2019)'
_computing_data_collection 'Bruker Instrument Service vV6.2.14'
_computing_data_reduction 'SAINT V8.40B (Bruker Nano, Inc., 2019)'
_computing_molecular_graphics 'Olex2 (Dolomanov et al., 2009)'
_computing_publication_material 'Olex2 (Dolomanov et al., 2009)'
_computing_structure_refinement 'ShelXL (Sheldrick, 2015)'
_computing_structure_solution 'ShelXT (Sheldrick, 2015)'
_diffrn_ambient_temperature 170.0
_diffrn_measured_fraction_theta_full 0.984
_diffrn_measured_fraction_theta_max 0.982
_diffrn_measurement_device_type 'zju Bruker D8 Venture'
_diffrn_measurement_method '\f and \w scans'
_diffrn_radiation_type MoK\a
_diffrn_radiation_wavelength 0.71073
_diffrn_reflns_av_R_equivalents 0.0641
_diffrn_reflns_av_unetI/netI 0.0591
_diffrn_reflns_Laue_measured_fraction_full 0.984
_diffrn_reflns_Laue_measured_fraction_max 0.982
_diffrn_reflns_limit_h_max 12
_diffrn_reflns_limit_h_min -12
_diffrn_reflns_limit_k_max 14
_diffrn_reflns_limit_k_min -14
_diffrn_reflns_limit_l_max 13
_diffrn_reflns_limit_l_min -15
_diffrn_reflns_number 21627
_diffrn_reflns_point_group_measured_fraction_full 0.984
_diffrn_reflns_point_group_measured_fraction_max 0.982
_diffrn_reflns_theta_full 25.242
_diffrn_reflns_theta_max 27.159
_diffrn_reflns_theta_min 2.264
_diffrn_standards_number 0
_exptl_absorpt_coefficient_mu 0.059
_exptl_absorpt_correction_T_max 0.7455
_exptl_absorpt_correction_T_min 0.6474
_exptl_absorpt_correction_type multi-scan
_exptl_absorpt_process_details
;
SADABS-2016/2 (Bruker,2016/2) was used for absorption correction.
wR2(int) was 0.1204 before and 0.0679 after correction.
The Ratio of minimum to maximum transmission is 0.8684.
The \l/2 correction factor is Not present.
;
_exptl_crystal_colour colourless
_exptl_crystal_colour_primary colourless
_exptl_crystal_density_diffrn 1.105
_exptl_crystal_description plate
_exptl_crystal_F_000 428
_exptl_crystal_size_max 0.42
_exptl_crystal_size_mid 0.19
_exptl_crystal_size_min 0.09
_refine_diff_density_max 0.234
_refine_diff_density_min -0.248
_refine_diff_density_rms 0.044
_refine_ls_extinction_method none
_refine_ls_goodness_of_fit_ref 1.018
_refine_ls_hydrogen_treatment constr
_refine_ls_matrix_type full
_refine_ls_number_parameters 284
_refine_ls_number_reflns 5260
_refine_ls_number_restraints 0
_refine_ls_restrained_S_all 1.018
_refine_ls_R_factor_all 0.0764
_refine_ls_R_factor_gt 0.0532
_refine_ls_shift/su_max 0.000
_refine_ls_shift/su_mean 0.000
_refine_ls_structure_factor_coef Fsqd
_refine_ls_weighting_details 'w=1/[\s^2^(Fo^2^)+(0.0720P)^2^+0.3276P] where P=(Fo^2^+2Fc^2^)/3'
_refine_ls_weighting_scheme calc
_refine_ls_wR_factor_gt 0.1373
_refine_ls_wR_factor_ref 0.1532
_reflns_Friedel_coverage 0.000
_reflns_number_gt 3873
_reflns_number_total 5260
_reflns_threshold_expression 'I > 2\s(I)'
_cod_data_source_file d2dt01048h2.cif
_cod_data_source_block mo_210508_lf_175_0m
_cod_database_code 7710620
_shelx_shelxl_version_number 2018/3
_shelx_space_group_comment
;
The symmetry employed for this shelxl refinement is uniquely defined
by the following loop, which should always be used as a source of
symmetry information in preference to the above space-group names.
They are only intended as comments.
;
_shelx_estimated_absorpt_t_max 0.995
_shelx_estimated_absorpt_t_min 0.976
_olex2_refinement_description
;
1. Fixed Uiso
 At 1.2 times of:
  All B(H) groups, All C(H) groups, All C(H,H) groups
 At 1.5 times of:
  All C(H,H,H) groups
2.a Secondary CH2 refined with riding coordinates:
 C11(H11A,H11B), C13(H13A,H13B), C15(H15A,H15B), C17(H17A,H17B)
2.b Aromatic/amide H refined with riding coordinates:
 C5(H5), C6(H6), C8(H8), C9(H9), C10(H10)
2.c Idealised Me refined as rotating group:
 C12(H12A,H12B,H12C), C14(H14A,H14B,H14C), C16(H16A,H16B,H16C), C18(H18A,H18B,
 H18C)
2.d Boron cage BH refined with riding coordinates:
 C1(H1), B1(H1A), B2(H2), B3(H3), B4(H4), B5(H5A), B6(H6A), B7(H7), B8(H8A),
 B9(H9A), B10(H10A)
;
_olex2_submission_special_instructions 'No special instructions were received'

loop_
_space_group_symop_operation_xyz
'x, y, z'
'-x, -y, -z'

loop_
_atom_site_label
_atom_site_type_symbol
_atom_site_fract_x
_atom_site_fract_y
_atom_site_fract_z
_atom_site_U_iso_or_equiv
_atom_site_adp_type
_atom_site_occupancy
_atom_site_site_symmetry_order
_atom_site_calc_flag
_atom_site_refinement_flags_posn
_atom_site_refinement_flags_adp
_atom_site_refinement_flags_occupancy
_atom_site_disorder_assembly
_atom_site_disorder_group
O002 O 0.76406(16) 0.71778(12) 0.43514(15) 0.0537(4) Uani 1 1 d . . . . .
C1 C 0.15221(19) -0.42112(15) 0.12212(14) 0.0312(4) Uani 1 1 d . . . . .
H1 H 0.097434 -0.521822 0.088707 0.037 Uiso 1 1 calc R . . . .
C2 C 0.38103(18) 0.01135(15) 0.25785(14) 0.0298(4) Uani 1 1 d . . . . .
C3 C 0.43441(18) 0.12320(15) 0.28024(15) 0.0301(4) Uani 1 1 d . . . . .
C4 C 0.50525(17) 0.25772(14) 0.29993(15) 0.0282(4) Uani 1 1 d . . . . .
C5 C 0.53944(18) 0.31883(15) 0.40816(15) 0.0322(4) Uani 1 1 d . . . . .
H5 H 0.510313 0.272518 0.470662 0.039 Uiso 1 1 calc R . . . .
C6 C 0.61560(18) 0.44662(15) 0.42481(16) 0.0334(4) Uani 1 1 d . . . . .
H6 H 0.640288 0.487381 0.498610 0.040 Uiso 1 1 calc R . . . .
C7 C 0.65600(18) 0.51539(15) 0.33320(16) 0.0333(4) Uani 1 1 d . . . . .
C8 C 0.62175(19) 0.45543(16) 0.22583(16) 0.0369(4) Uani 1 1 d . . . . .
H8 H 0.649861 0.502411 0.163572 0.044 Uiso 1 1 calc R . . . .
C9 C 0.54636(19) 0.32669(16) 0.20823(16) 0.0345(4) Uani 1 1 d . . . . .
H9 H 0.523040 0.286050 0.134311 0.041 Uiso 1 1 calc R . . . .
C10 C 0.7347(2) 0.65212(17) 0.34697(19) 0.0422(5) Uani 1 1 d . . . . .
H10 H 0.764715 0.691896 0.281204 0.051 Uiso 1 1 calc R . . . .
B1 B 0.1877(2) -0.31108(18) 0.02836(17) 0.0311(4) Uani 1 1 d . . . . .
H1A H 0.160495 -0.331897 -0.064079 0.037 Uiso 1 1 calc R . . . .
B2 B 0.0460(2) -0.32195(17) 0.12385(17) 0.0307(4) Uani 1 1 d . . . . .
H2 H -0.074276 -0.349593 0.094100 0.037 Uiso 1 1 calc R . . . .
B3 B 0.1047(2) -0.37201(17) 0.24907(17) 0.0329(4) Uani 1 1 d . . . . .
H3 H 0.022815 -0.432880 0.301810 0.039 Uiso 1 1 calc R . . . .
B4 B 0.2819(2) -0.39162(18) 0.23140(17) 0.0337(4) Uani 1 1 d . . . . .
H4 H 0.316609 -0.465370 0.272552 0.040 Uiso 1 1 calc R . . . .
B5 B 0.3335(2) -0.35393(17) 0.09533(17) 0.0321(4) Uani 1 1 d . . . . .
H5A H 0.402213 -0.402774 0.046985 0.039 Uiso 1 1 calc R . . . .
B6 B 0.3509(2) -0.19239(17) 0.08597(17) 0.0307(4) Uani 1 1 d . . . . .
H6A H 0.432331 -0.132913 0.032037 0.037 Uiso 1 1 calc R . . . .
B7 B 0.1727(2) -0.17319(17) 0.10432(16) 0.0284(4) Uani 1 1 d . . . . .
H7 H 0.136591 -0.100736 0.062166 0.034 Uiso 1 1 calc R . . . .
B8 B 0.1206(2) -0.21152(16) 0.24143(16) 0.0283(4) Uani 1 1 d . . . . .
H8A H 0.050178 -0.164636 0.290087 0.034 Uiso 1 1 calc R . . . .
B9 B 0.2675(2) -0.25472(17) 0.30802(17) 0.0301(4) Uani 1 1 d . . . . .
H9A H 0.294408 -0.236138 0.400591 0.036 Uiso 1 1 calc R . . . .
B10 B 0.4092(2) -0.24319(17) 0.21230(17) 0.0318(4) Uani 1 1 d . . . . .
H10A H 0.529445 -0.216917 0.241688 0.038 Uiso 1 1 calc R . . . .
B11 B 0.3092(2) -0.13040(16) 0.21812(16) 0.0277(4) Uani 1 1 d . . . . .
N1 N 0.90405(14) 0.12247(12) 0.29341(12) 0.0288(3) Uani 1 1 d . . . . .
C11 C 0.8753(2) 0.24683(16) 0.32622(16) 0.0359(4) Uani 1 1 d . . . . .
H11A H 0.891225 0.296756 0.260985 0.043 Uiso 1 1 calc R . . . .
H11B H 0.769354 0.228314 0.342279 0.043 Uiso 1 1 calc R . . . .
C12 C 0.9684(2) 0.32711(18) 0.42505(17) 0.0457(5) Uani 1 1 d . . . . .
H12A H 1.073510 0.350850 0.408927 0.069 Uiso 1 1 calc GR . . . .
H12B H 0.953421 0.279552 0.490804 0.069 Uiso 1 1 calc GR . . . .
H12C H 0.938990 0.403307 0.439881 0.069 Uiso 1 1 calc GR . . . .
C13 C 0.8795(2) 0.04063(17) 0.39048(16) 0.0366(4) Uani 1 1 d . . . . .
H13A H 0.900148 -0.038755 0.366294 0.044 Uiso 1 1 calc R . . . .
H13B H 0.953211 0.084791 0.452777 0.044 Uiso 1 1 calc R . . . .
C14 C 0.7263(2) 0.00756(18) 0.43472(17) 0.0426(5) Uani 1 1 d . . . . .
H14A H 0.652400 -0.041300 0.375461 0.064 Uiso 1 1 calc GR . . . .
H14B H 0.703931 0.085122 0.459177 0.064 Uiso 1 1 calc GR . . . .
H14C H 0.723402 -0.042557 0.498194 0.064 Uiso 1 1 calc GR . . . .
C15 C 0.79644(18) 0.05981(16) 0.19396(15) 0.0317(4) Uani 1 1 d . . . . .
H15A H 0.693991 0.041759 0.218439 0.038 Uiso 1 1 calc R . . . .
H15B H 0.808071 0.120424 0.136895 0.038 Uiso 1 1 calc R . . . .
C16 C 0.8134(2) -0.06086(17) 0.13945(18) 0.0425(4) Uani 1 1 d . . . . .
H16A H 0.736459 -0.095619 0.078349 0.064 Uiso 1 1 calc GR . . . .
H16B H 0.803059 -0.121841 0.194974 0.064 Uiso 1 1 calc GR . . . .
H16C H 0.911794 -0.043509 0.109619 0.064 Uiso 1 1 calc GR . . . .
C17 C 1.06406(18) 0.14332(17) 0.26527(16) 0.0353(4) Uani 1 1 d . . . . .
H17A H 1.129703 0.183446 0.332939 0.042 Uiso 1 1 calc R . . . .
H17B H 1.078064 0.060182 0.245909 0.042 Uiso 1 1 calc R . . . .
C18 C 1.1133(2) 0.22382(19) 0.17020(18) 0.0444(5) Uani 1 1 d . . . . .
H18A H 1.047809 0.186318 0.102960 0.067 Uiso 1 1 calc GR . . . .
H18B H 1.215752 0.228408 0.155250 0.067 Uiso 1 1 calc GR . . . .
H18C H 1.108128 0.308845 0.190820 0.067 Uiso 1 1 calc GR . . . .

loop_
_atom_site_aniso_label
_atom_site_aniso_U_11
_atom_site_aniso_U_22
_atom_site_aniso_U_33
_atom_site_aniso_U_23
_atom_site_aniso_U_13
_atom_site_aniso_U_12
O002 0.0462(8) 0.0323(7) 0.0777(12) -0.0088(7) -0.0015(7) 0.0094(6)
C1 0.0366(9) 0.0259(8) 0.0295(10) -0.0001(7) -0.0013(7) 0.0082(7)
C2 0.0277(8) 0.0309(9) 0.0305(9) 0.0005(7) 0.0020(7) 0.0093(7)
C3 0.0258(8) 0.0305(8) 0.0343(10) 0.0016(7) 0.0034(7) 0.0095(6)
C4 0.0219(7) 0.0274(8) 0.0362(10) 0.0011(7) 0.0029(7) 0.0092(6)
C5 0.0311(8) 0.0315(8) 0.0345(10) 0.0031(7) 0.0052(7) 0.0103(7)
C6 0.0312(8) 0.0319(8) 0.0355(10) -0.0049(7) -0.0004(7) 0.0099(7)
C7 0.0257(8) 0.0287(8) 0.0457(11) 0.0014(7) 0.0025(7) 0.0092(6)
C8 0.0339(9) 0.0356(9) 0.0411(11) 0.0095(8) 0.0070(8) 0.0085(7)
C9 0.0338(9) 0.0342(9) 0.0337(10) 0.0002(7) 0.0038(7) 0.0083(7)
C10 0.0313(9) 0.0321(9) 0.0626(14) 0.0039(9) 0.0024(9) 0.0092(7)
B1 0.0349(10) 0.0324(9) 0.0262(10) 0.0024(8) 0.0015(8) 0.0110(8)
B2 0.0290(9) 0.0296(9) 0.0314(11) 0.0023(7) 0.0004(8) 0.0063(7)
B3 0.0392(10) 0.0275(9) 0.0309(11) 0.0048(8) 0.0051(8) 0.0080(8)
B4 0.0433(11) 0.0296(9) 0.0306(11) 0.0014(8) -0.0015(8) 0.0156(8)
B5 0.0348(10) 0.0309(9) 0.0314(11) -0.0012(8) 0.0012(8) 0.0127(8)
B6 0.0308(9) 0.0310(9) 0.0308(11) 0.0028(8) 0.0057(8) 0.0101(7)
B7 0.0304(9) 0.0284(9) 0.0269(10) 0.0042(7) 0.0011(7) 0.0095(7)
B8 0.0300(9) 0.0277(9) 0.0275(10) 0.0026(7) 0.0038(7) 0.0090(7)
B9 0.0367(10) 0.0288(9) 0.0248(10) 0.0006(7) -0.0009(8) 0.0113(8)
B10 0.0294(9) 0.0316(9) 0.0352(11) -0.0007(8) -0.0008(8) 0.0121(7)
B11 0.0283(9) 0.0272(9) 0.0280(10) 0.0018(7) 0.0020(7) 0.0092(7)
N1 0.0281(7) 0.0307(7) 0.0303(8) 0.0060(6) 0.0008(6) 0.0124(5)
C11 0.0408(10) 0.0328(9) 0.0395(11) 0.0042(7) 0.0025(8) 0.0194(7)
C12 0.0565(12) 0.0377(10) 0.0414(12) 0.0000(8) 0.0011(9) 0.0135(9)
C13 0.0442(10) 0.0358(9) 0.0332(10) 0.0108(7) 0.0023(8) 0.0156(8)
C14 0.0505(11) 0.0403(10) 0.0359(11) 0.0031(8) 0.0115(9) 0.0114(8)
C15 0.0271(8) 0.0375(9) 0.0309(10) 0.0038(7) 0.0018(7) 0.0104(7)
C16 0.0405(10) 0.0372(10) 0.0465(12) -0.0006(8) 0.0029(9) 0.0085(8)
C17 0.0261(8) 0.0408(9) 0.0418(11) 0.0076(8) 0.0006(7) 0.0136(7)
C18 0.0317(9) 0.0485(11) 0.0522(13) 0.0166(9) 0.0063(9) 0.0081(8)

loop_
_atom_type_symbol
_atom_type_description
_atom_type_scat_dispersion_real
_atom_type_scat_dispersion_imag
_atom_type_scat_source
C C 0.0033 0.0016 'International Tables Vol C Tables 4.2.6.8 and 6.1.1.4'
H H 0.0000 0.0000 'International Tables Vol C Tables 4.2.6.8 and 6.1.1.4'
B B 0.0013 0.0007 'International Tables Vol C Tables 4.2.6.8 and 6.1.1.4'
N N 0.0061 0.0033 'International Tables Vol C Tables 4.2.6.8 and 6.1.1.4'
O O 0.0106 0.0060 'International Tables Vol C Tables 4.2.6.8 and 6.1.1.4'

loop_
_geom_angle_atom_site_label_1
_geom_angle_atom_site_label_2
_geom_angle_atom_site_label_3
_geom_angle
_geom_angle_site_symmetry_1
_geom_angle_site_symmetry_3
_geom_angle_publ_flag
B1 C1 H1 117.5 . . ?
B1 C1 B2 62.92(11) . . ?
B1 C1 B5 62.86(11) . . ?
B2 C1 H1 117.5 . . ?
B3 C1 H1 117.6 . . ?
B3 C1 B1 114.95(13) . . ?
B3 C1 B2 62.71(11) . . ?
B3 C1 B5 114.86(13) . . ?
B4 C1 H1 117.6 . . ?
B4 C1 B1 114.91(14) . . ?
B4 C1 B2 114.88(13) . . ?
B4 C1 B3 62.83(11) . . ?
B4 C1 B5 62.69(11) . . ?
B5 C1 H1 117.6 . . ?
B5 C1 B2 115.01(12) . . ?
C3 C2 B11 174.85(18) . . ?
C2 C3 C4 175.66(17) . . ?
C5 C4 C3 121.54(15) . . ?
C5 C4 C9 119.59(15) . . ?
C9 C4 C3 118.80(16) . . ?
C4 C5 H5 119.8 . . ?
C6 C5 C4 120.35(16) . . ?
C6 C5 H5 119.8 . . ?
C5 C6 H6 120.0 . . ?
C5 C6 C7 119.98(17) . . ?
C7 C6 H6 120.0 . . ?
C6 C7 C10 121.81(18) . . ?
C8 C7 C6 119.88(16) . . ?
C8 C7 C10 118.30(17) . . ?
C7 C8 H8 119.7 . . ?
C7 C8 C9 120.57(16) . . ?
C9 C8 H8 119.7 . . ?
C4 C9 H9 120.2 . . ?
C8 C9 C4 119.62(17) . . ?
C8 C9 H9 120.2 . . ?
O002 C10 C7 125.4(2) . . ?
O002 C10 H10 117.3 . . ?
C7 C10 H10 117.3 . . ?
C1 B1 H1A 125.0 . . ?
C1 B1 B2 58.67(10) . . ?
C1 B1 B5 58.59(10) . . ?
C1 B1 B6 104.77(14) . . ?
C1 B1 B7 104.40(13) . . ?
B2 B1 H1A 121.5 . . ?
B5 B1 H1A 121.4 . . ?
B5 B1 B2 108.00(14) . . ?
B6 B1 H1A 122.1 . . ?
B6 B1 B2 108.25(14) . . ?
B6 B1 B5 60.09(11) . . ?
B6 B1 B7 60.37(10) . . ?
B7 B1 H1A 122.4 . . ?
B7 B1 B2 59.72(10) . . ?
B7 B1 B5 108.13(14) . . ?
C1 B2 B1 58.41(10) . . ?
C1 B2 H2 125.2 . . ?
C1 B2 B3 58.46(10) . . ?
C1 B2 B7 104.36(13) . . ?
C1 B2 B8 104.47(13) . . ?
B1 B2 H2 121.5 . . ?
B3 B2 B1 107.73(13) . . ?
B3 B2 H2 121.6 . . ?
B7 B2 B1 59.93(10) . . ?
B7 B2 H2 122.2 . . ?
B7 B2 B3 108.14(14) . . ?
B8 B2 B1 108.43(13) . . ?
B8 B2 H2 122.1 . . ?
B8 B2 B3 59.81(11) . . ?
B8 B2 B7 60.66(10) . . ?
C1 B3 B2 58.83(10) . . ?
C1 B3 H3 124.9 . . ?
C1 B3 B4 58.57(11) . . ?
C1 B3 B8 104.82(13) . . ?
C1 B3 B9 104.55(13) . . ?
B2 B3 H3 121.3 . . ?
B4 B3 B2 108.17(14) . . ?
B4 B3 H3 121.4 . . ?
B8 B3 B2 59.90(11) . . ?
B8 B3 H3 122.0 . . ?
B8 B3 B4 108.48(13) . . ?
B8 B3 B9 60.73(10) . . ?
B9 B3 B2 108.43(13) . . ?
B9 B3 H3 122.2 . . ?
B9 B3 B4 59.80(11) . . ?
C1 B4 B3 58.61(11) . . ?
C1 B4 H4 124.9 . . ?
C1 B4 B5 58.74(11) . . ?
C1 B4 B9 104.69(13) . . ?
C1 B4 B10 104.61(13) . . ?
B3 B4 H4 121.4 . . ?
B5 B4 B3 108.13(13) . . ?
B5 B4 H4 121.4 . . ?
B9 B4 B3 59.94(11) . . ?
B9 B4 H4 122.1 . . ?
B9 B4 B5 108.42(13) . . ?
B9 B4 B10 60.56(11) . . ?
B10 B4 B3 108.30(13) . . ?
B10 B4 H4 122.2 . . ?
B10 B4 B5 59.85(11) . . ?
C1 B5 B1 58.55(10) . . ?
C1 B5 B4 58.56(11) . . ?
C1 B5 H5A 125.1 . . ?
C1 B5 B6 104.54(12) . . ?
C1 B5 B10 104.57(13) . . ?
B1 B5 H5A 121.5 . . ?
B1 B5 B6 59.84(11) . . ?
B4 B5 B1 107.96(14) . . ?
B4 B5 H5A 121.4 . . ?
B4 B5 B6 108.44(14) . . ?
B6 B5 H5A 122.1 . . ?
B10 B5 B1 108.28(13) . . ?
B10 B5 B4 59.98(11) . . ?
B10 B5 H5A 122.1 . . ?
B10 B5 B6 60.62(11) . . ?
B1 B6 B5 60.07(11) . . ?
B1 B6 H6A 122.0 . . ?
B1 B6 B7 59.83(11) . . ?
B1 B6 B10 107.47(13) . . ?
B1 B6 B11 107.39(13) . . ?
B5 B6 H6A 122.0 . . ?
B5 B6 B7 107.69(13) . . ?
B5 B6 B10 59.37(11) . . ?
B5 B6 B11 107.42(13) . . ?
B7 B6 H6A 122.0 . . ?
B7 B6 B10 107.64(13) . . ?
B7 B6 B11 59.57(10) . . ?
B10 B6 H6A 122.0 . . ?
B11 B6 H6A 122.0 . . ?
B11 B6 B10 60.15(10) . . ?
B1 B7 B6 59.80(11) . . ?
B1 B7 H7 121.8 . . ?
B1 B7 B8 107.92(12) . . ?
B2 B7 B1 60.34(11) . . ?
B2 B7 B6 108.29(13) . . ?
B2 B7 H7 121.7 . . ?
B2 B7 B8 59.61(11) . . ?
B2 B7 B11 107.90(13) . . ?
B6 B7 H7 121.4 . . ?
B6 B7 B8 108.39(13) . . ?
B8 B7 H7 121.7 . . ?
B11 B7 B1 107.95(12) . . ?
B11 B7 B6 60.32(11) . . ?
B11 B7 H7 121.7 . . ?
B11 B7 B8 60.12(10) . . ?
B2 B8 B7 59.72(10) . . ?
B2 B8 H8A 121.8 . . ?
B2 B8 B9 107.91(13) . . ?
B2 B8 B11 107.55(13) . . ?
B3 B8 B2 60.29(11) . . ?
B3 B8 B7 107.78(13) . . ?
B3 B8 H8A 121.8 . . ?
B3 B8 B9 59.69(11) . . ?
B3 B8 B11 107.77(13) . . ?
B7 B8 H8A 122.1 . . ?
B7 B8 B9 107.67(13) . . ?
B9 B8 H8A 121.8 . . ?
B11 B8 B7 59.58(10) . . ?
B11 B8 H8A 121.9 . . ?
B11 B8 B9 60.17(10) . . ?
B3 B9 B8 59.58(11) . . ?
B3 B9 H9A 122.0 . . ?
B3 B9 B10 107.94(14) . . ?
B3 B9 B11 107.41(13) . . ?
B4 B9 B3 60.26(11) . . ?
B4 B9 B8 107.93(14) . . ?
B4 B9 H9A 121.7 . . ?
B4 B9 B10 59.79(11) . . ?
B4 B9 B11 107.82(14) . . ?
B8 B9 H9A 121.8 . . ?
B8 B9 B11 59.82(10) . . ?
B10 B9 B8 108.11(13) . . ?
B10 B9 H9A 121.6 . . ?
B10 B9 B11 60.22(10) . . ?
B11 B9 H9A 121.9 . . ?
B4 B10 B6 108.11(14) . . ?
B4 B10 B9 59.65(11) . . ?
B4 B10 H10A 121.9 . . ?
B4 B10 B11 107.62(13) . . ?
B5 B10 B4 60.17(11) . . ?
B5 B10 B6 60.01(11) . . ?
B5 B10 B9 107.95(13) . . ?
B5 B10 H10A 121.7 . . ?
B5 B10 B11 107.72(13) . . ?
B6 B10 H10A 121.6 . . ?
B6 B10 B11 59.88(10) . . ?
B9 B10 B6 108.18(13) . . ?
B9 B10 H10A 121.7 . . ?
B9 B10 B11 60.11(10) . . ?
B11 B10 H10A 122.0 . . ?
C2 B11 B6 119.63(14) . . ?
C2 B11 B7 118.47(13) . . ?
C2 B11 B8 121.50(13) . . ?
C2 B11 B9 124.94(15) . . ?
C2 B11 B10 123.84(14) . . ?
B6 B11 B9 107.90(13) . . ?
B6 B11 B10 59.97(11) . . ?
B7 B11 B6 60.11(11) . . ?
B7 B11 B8 60.30(10) . . ?
B7 B11 B9 108.12(13) . . ?
B7 B11 B10 107.93(13) . . ?
B8 B11 B6 108.37(13) . . ?
B8 B11 B9 60.01(10) . . ?
B8 B11 B10 107.82(12) . . ?
B9 B11 B10 59.67(10) . . ?
C11 N1 C13 110.63(13) . . ?
C15 N1 C11 105.98(12) . . ?
C15 N1 C13 111.29(13) . . ?
C15 N1 C17 111.61(13) . . ?
C17 N1 C11 111.33(13) . . ?
C17 N1 C13 106.09(12) . . ?
N1 C11 H11A 108.2 . . ?
N1 C11 H11B 108.2 . . ?
H11A C11 H11B 107.4 . . ?
C12 C11 N1 116.34(14) . . ?
C12 C11 H11A 108.2 . . ?
C12 C11 H11B 108.2 . . ?
C11 C12 H12A 109.5 . . ?
C11 C12 H12B 109.5 . . ?
C11 C12 H12C 109.5 . . ?
H12A C12 H12B 109.5 . . ?
H12A C12 H12C 109.5 . . ?
H12B C12 H12C 109.5 . . ?
N1 C13 H13A 108.3 . . ?
N1 C13 H13B 108.3 . . ?
H13A C13 H13B 107.4 . . ?
C14 C13 N1 116.03(14) . . ?
C14 C13 H13A 108.3 . . ?
C14 C13 H13B 108.3 . . ?
C13 C14 H14A 109.5 . . ?
C13 C14 H14B 109.5 . . ?
C13 C14 H14C 109.5 . . ?
H14A C14 H14B 109.5 . . ?
H14A C14 H14C 109.5 . . ?
H14B C14 H14C 109.5 . . ?
N1 C15 H15A 108.3 . . ?
N1 C15 H15B 108.3 . . ?
H15A C15 H15B 107.4 . . ?
C16 C15 N1 115.79(14) . . ?
C16 C15 H15A 108.3 . . ?
C16 C15 H15B 108.3 . . ?
C15 C16 H16A 109.5 . . ?
C15 C16 H16B 109.5 . . ?
C15 C16 H16C 109.5 . . ?
H16A C16 H16B 109.5 . . ?
H16A C16 H16C 109.5 . . ?
H16B C16 H16C 109.5 . . ?
N1 C17 H17A 108.5 . . ?
N1 C17 H17B 108.5 . . ?
H17A C17 H17B 107.5 . . ?
C18 C17 N1 115.11(13) . . ?
C18 C17 H17A 108.5 . . ?
C18 C17 H17B 108.5 . . ?
C17 C18 H18A 109.5 . . ?
C17 C18 H18B 109.5 . . ?
C17 C18 H18C 109.5 . . ?
H18A C18 H18B 109.5 . . ?
H18A C18 H18C 109.5 . . ?
H18B C18 H18C 109.5 . . ?

loop_
_geom_bond_atom_site_label_1
_geom_bond_atom_site_label_2
_geom_bond_distance
_geom_bond_site_symmetry_2
_geom_bond_publ_flag
O002 C10 1.211(3) . ?
C1 H1 1.1200 . ?
C1 B1 1.705(2) . ?
C1 B2 1.710(2) . ?
C1 B3 1.703(3) . ?
C1 B4 1.702(3) . ?
C1 B5 1.705(3) . ?
C2 C3 1.202(2) . ?
C2 B11 1.550(2) . ?
C3 C4 1.445(2) . ?
C4 C5 1.397(2) . ?
C4 C9 1.398(2) . ?
C5 H5 0.9500 . ?
C5 C6 1.386(2) . ?
C6 H6 0.9500 . ?
C6 C7 1.394(2) . ?
C7 C8 1.384(3) . ?
C7 C10 1.476(2) . ?
C8 H8 0.9500 . ?
C8 C9 1.394(2) . ?
C9 H9 0.9500 . ?
C10 H10 0.9500 . ?
B1 H1A 1.1200 . ?
B1 B2 1.782(3) . ?
B1 B5 1.778(3) . ?
B1 B6 1.774(3) . ?
B1 B7 1.775(3) . ?
B2 H2 1.1200 . ?
B2 B3 1.776(3) . ?
B2 B7 1.771(3) . ?
B2 B8 1.769(3) . ?
B3 H3 1.1200 . ?
B3 B4 1.775(3) . ?
B3 B8 1.767(2) . ?
B3 B9 1.769(3) . ?
B4 H4 1.1200 . ?
B4 B5 1.773(3) . ?
B4 B9 1.767(3) . ?
B4 B10 1.769(3) . ?
B5 H5A 1.1200 . ?
B5 B6 1.779(3) . ?
B5 B10 1.767(3) . ?
B6 H6A 1.1200 . ?
B6 B7 1.784(3) . ?
B6 B10 1.789(3) . ?
B6 B11 1.788(3) . ?
B7 H7 1.1200 . ?
B7 B8 1.788(3) . ?
B7 B11 1.774(3) . ?
B8 H8A 1.1200 . ?
B8 B9 1.788(3) . ?
B8 B11 1.784(3) . ?
B9 H9A 1.1200 . ?
B9 B10 1.783(3) . ?
B9 B11 1.791(3) . ?
B10 H10A 1.1200 . ?
B10 B11 1.793(2) . ?
N1 C11 1.522(2) . ?
N1 C13 1.524(2) . ?
N1 C15 1.514(2) . ?
N1 C17 1.517(2) . ?
C11 H11A 0.9900 . ?
C11 H11B 0.9900 . ?
C11 C12 1.502(3) . ?
C12 H12A 0.9800 . ?
C12 H12B 0.9800 . ?
C12 H12C 0.9800 . ?
C13 H13A 0.9900 . ?
C13 H13B 0.9900 . ?
C13 C14 1.513(3) . ?
C14 H14A 0.9800 . ?
C14 H14B 0.9800 . ?
C14 H14C 0.9800 . ?
C15 H15A 0.9900 . ?
C15 H15B 0.9900 . ?
C15 C16 1.508(2) . ?
C16 H16A 0.9800 . ?
C16 H16B 0.9800 . ?
C16 H16C 0.9800 . ?
C17 H17A 0.9900 . ?
C17 H17B 0.9900 . ?
C17 C18 1.513(2) . ?
C18 H18A 0.9800 . ?
C18 H18B 0.9800 . ?
C18 H18C 0.9800 . ?

loop_
_geom_torsion_atom_site_label_1
_geom_torsion_atom_site_label_2
_geom_torsion_atom_site_label_3
_geom_torsion_atom_site_label_4
_geom_torsion
_geom_torsion_site_symmetry_1
_geom_torsion_site_symmetry_2
_geom_torsion_site_symmetry_3
_geom_torsion_site_symmetry_4
_geom_torsion_publ_flag
C1 B1 B2 B3 32.72(12) . . . . ?
C1 B1 B2 B7 133.83(14) . . . . ?
C1 B1 B2 B8 95.98(14) . . . . ?
C1 B1 B5 B4 -32.77(13) . . . . ?
C1 B1 B5 B6 -134.09(14) . . . . ?
C1 B1 B5 B10 -96.23(14) . . . . ?
C1 B1 B6 B5 39.34(12) . . . . ?
C1 B1 B6 B7 -98.39(14) . . . . ?
C1 B1 B6 B10 2.24(16) . . . . ?
C1 B1 B6 B11 -61.13(15) . . . . ?
C1 B1 B7 B2 -39.51(12) . . . . ?
C1 B1 B7 B6 99.01(14) . . . . ?
C1 B1 B7 B8 -2.26(17) . . . . ?
C1 B1 B7 B11 61.28(16) . . . . ?
C1 B2 B3 B4 32.85(12) . . . . ?
C1 B2 B3 B8 134.12(13) . . . . ?
C1 B2 B3 B9 96.19(14) . . . . ?
C1 B2 B7 B1 39.37(12) . . . . ?
C1 B2 B7 B6 2.30(17) . . . . ?
C1 B2 B7 B8 -98.74(14) . . . . ?
C1 B2 B7 B11 -61.51(16) . . . . ?
C1 B2 B8 B3 -39.19(12) . . . . ?
C1 B2 B8 B7 98.56(13) . . . . ?
C1 B2 B8 B9 -1.86(16) . . . . ?
C1 B2 B8 B11 61.65(15) . . . . ?
C1 B3 B4 B5 32.92(12) . . . . ?
C1 B3 B4 B9 134.13(13) . . . . ?
C1 B3 B4 B10 96.28(15) . . . . ?
C1 B3 B8 B2 39.45(12) . . . . ?
C1 B3 B8 B7 1.87(17) . . . . ?
C1 B3 B8 B9 -98.60(14) . . . . ?
C1 B3 B8 B11 -61.02(17) . . . . ?
C1 B3 B9 B4 -39.25(12) . . . . ?
C1 B3 B9 B8 99.06(14) . . . . ?
C1 B3 B9 B10 -1.82(16) . . . . ?
C1 B3 B9 B11 61.72(15) . . . . ?
C1 B4 B5 B1 32.77(12) . . . . ?
C1 B4 B5 B6 96.11(14) . . . . ?
C1 B4 B5 B10 133.93(13) . . . . ?
C1 B4 B9 B3 39.30(12) . . . . ?
C1 B4 B9 B8 2.22(17) . . . . ?
C1 B4 B9 B10 -98.71(14) . . . . ?
C1 B4 B9 B11 -60.97(16) . . . . ?
C1 B4 B10 B5 -39.51(12) . . . . ?
C1 B4 B10 B6 -2.05(17) . . . . ?
C1 B4 B10 B9 98.85(14) . . . . ?
C1 B4 B10 B11 61.21(17) . . . . ?
C1 B5 B6 B1 -39.28(12) . . . . ?
C1 B5 B6 B7 -1.67(18) . . . . ?
C1 B5 B6 B10 98.75(14) . . . . ?
C1 B5 B6 B11 61.14(16) . . . . ?
C1 B5 B10 B4 39.42(12) . . . . ?
C1 B5 B10 B6 -98.71(13) . . . . ?
C1 B5 B10 B9 2.35(16) . . . . ?
C1 B5 B10 B11 -61.13(16) . . . . ?
C3 C4 C5 C6 176.00(14) . . . . ?
C3 C4 C9 C8 -176.67(15) . . . . ?
C4 C5 C6 C7 1.2(2) . . . . ?
C5 C4 C9 C8 0.4(2) . . . . ?
C5 C6 C7 C8 -0.9(2) . . . . ?
C5 C6 C7 C10 178.82(15) . . . . ?
C6 C7 C8 C9 0.3(3) . . . . ?
C6 C7 C10 O002 -4.2(3) . . . . ?
C7 C8 C9 C4 -0.1(3) . . . . ?
C8 C7 C10 O002 175.58(17) . . . . ?
C9 C4 C5 C6 -1.0(2) . . . . ?
C10 C7 C8 C9 -179.41(15) . . . . ?
B1 C1 B2 B3 -142.84(14) . . . . ?
B1 C1 B2 B7 -40.13(13) . . . . ?
B1 C1 B2 B8 -102.98(14) . . . . ?
B1 C1 B3 B2 36.38(14) . . . . ?
B1 C1 B3 B4 -106.46(15) . . . . ?
B1 C1 B3 B8 -3.59(19) . . . . ?
B1 C1 B3 B9 -66.60(17) . . . . ?
B1 C1 B4 B3 106.53(15) . . . . ?
B1 C1 B4 B5 -36.31(13) . . . . ?
B1 C1 B4 B9 66.57(17) . . . . ?
B1 C1 B4 B10 3.75(18) . . . . ?
B1 C1 B5 B4 142.88(14) . . . . ?
B1 C1 B5 B6 39.91(13) . . . . ?
B1 C1 B5 B10 102.77(14) . . . . ?
B1 B2 B3 C1 -32.70(12) . . . . ?
B1 B2 B3 B4 0.15(18) . . . . ?
B1 B2 B3 B8 101.42(14) . . . . ?
B1 B2 B3 B9 63.50(16) . . . . ?
B1 B2 B7 B6 -37.07(13) . . . . ?
B1 B2 B7 B8 -138.11(13) . . . . ?
B1 B2 B7 B11 -100.88(14) . . . . ?
B1 B2 B8 B3 -100.22(14) . . . . ?
B1 B2 B8 B7 37.53(12) . . . . ?
B1 B2 B8 B9 -62.89(16) . . . . ?
B1 B2 B8 B11 0.62(16) . . . . ?
B1 B5 B6 B7 37.61(13) . . . . ?
B1 B5 B6 B10 138.03(14) . . . . ?
B1 B5 B6 B11 100.41(14) . . . . ?
B1 B5 B10 B4 100.61(14) . . . . ?
B1 B5 B10 B6 -37.51(12) . . . . ?
B1 B5 B10 B9 63.54(16) . . . . ?
B1 B5 B10 B11 0.06(18) . . . . ?
B1 B6 B7 B2 37.31(13) . . . . ?
B1 B6 B7 B8 100.47(14) . . . . ?
B1 B6 B7 B11 137.92(13) . . . . ?
B1 B6 B10 B4 -0.12(17) . . . . ?
B1 B6 B10 B5 37.41(12) . . . . ?
B1 B6 B10 B9 -63.24(16) . . . . ?
B1 B6 B10 B11 -100.40(14) . . . . ?
B1 B6 B11 C2 -145.17(14) . . . . ?
B1 B6 B11 B7 -37.38(12) . . . . ?
B1 B6 B11 B8 0.15(16) . . . . ?
B1 B6 B11 B9 63.64(16) . . . . ?
B1 B6 B11 B10 100.55(14) . . . . ?
B1 B7 B8 B2 -37.58(12) . . . . ?
B1 B7 B8 B3 0.25(17) . . . . ?
B1 B7 B8 B9 63.24(16) . . . . ?
B1 B7 B8 B11 100.82(13) . . . . ?
B1 B7 B11 C2 147.20(14) . . . . ?
B1 B7 B11 B6 37.50(12) . . . . ?
B1 B7 B11 B8 -100.78(13) . . . . ?
B1 B7 B11 B9 -63.16(16) . . . . ?
B1 B7 B11 B10 -0.07(17) . . . . ?
B2 C1 B1 B5 142.72(14) . . . . ?
B2 C1 B1 B6 102.63(14) . . . . ?
B2 C1 B1 B7 40.03(12) . . . . ?
B2 C1 B3 B4 -142.84(14) . . . . ?
B2 C1 B3 B8 -39.98(12) . . . . ?
B2 C1 B3 B9 -102.99(13) . . . . ?
B2 C1 B4 B3 36.28(13) . . . . ?
B2 C1 B4 B5 -106.56(15) . . . . ?
B2 C1 B4 B9 -3.68(18) . . . . ?
B2 C1 B4 B10 -66.50(17) . . . . ?
B2 C1 B5 B1 -36.52(14) . . . . ?
B2 C1 B5 B4 106.36(15) . . . . ?
B2 C1 B5 B6 3.39(19) . . . . ?
B2 C1 B5 B10 66.24(17) . . . . ?
B2 B1 B5 C1 32.96(12) . . . . ?
B2 B1 B5 B4 0.19(18) . . . . ?
B2 B1 B5 B6 -101.12(14) . . . . ?
B2 B1 B5 B10 -63.27(17) . . . . ?
B2 B1 B6 B5 100.71(14) . . . . ?
B2 B1 B6 B7 -37.03(12) . . . . ?
B2 B1 B6 B10 63.60(15) . . . . ?
B2 B1 B6 B11 0.23(17) . . . . ?
B2 B1 B7 B6 138.53(14) . . . . ?
B2 B1 B7 B8 37.25(12) . . . . ?
B2 B1 B7 B11 100.79(14) . . . . ?
B2 B3 B4 C1 -32.95(12) . . . . ?
B2 B3 B4 B5 -0.04(18) . . . . ?
B2 B3 B4 B9 101.18(14) . . . . ?
B2 B3 B4 B10 63.33(17) . . . . ?
B2 B3 B8 B7 -37.57(12) . . . . ?
B2 B3 B8 B9 -138.05(14) . . . . ?
B2 B3 B8 B11 -100.47(14) . . . . ?
B2 B3 B9 B4 -100.75(15) . . . . ?
B2 B3 B9 B8 37.56(13) . . . . ?
B2 B3 B9 B10 -63.32(16) . . . . ?
B2 B3 B9 B11 0.22(17) . . . . ?
B2 B7 B8 B3 37.82(13) . . . . ?
B2 B7 B8 B9 100.82(14) . . . . ?
B2 B7 B8 B11 138.40(13) . . . . ?
B2 B7 B11 C2 -149.03(14) . . . . ?
B2 B7 B11 B6 101.27(14) . . . . ?
B2 B7 B11 B8 -37.01(12) . . . . ?
B2 B7 B11 B9 0.61(17) . . . . ?
B2 B7 B11 B10 63.70(16) . . . . ?
B2 B8 B9 B3 -37.60(13) . . . . ?
B2 B8 B9 B4 -0.23(17) . . . . ?
B2 B8 B9 B10 63.00(16) . . . . ?
B2 B8 B9 B11 100.37(14) . . . . ?
B2 B8 B11 C2 144.07(15) . . . . ?
B2 B8 B11 B6 -0.47(16) . . . . ?
B2 B8 B11 B7 36.97(12) . . . . ?
B2 B8 B11 B9 -100.98(14) . . . . ?
B2 B8 B11 B10 -63.91(16) . . . . ?
B3 C1 B1 B2 -36.31(14) . . . . ?
B3 C1 B1 B5 106.41(15) . . . . ?
B3 C1 B1 B6 66.33(17) . . . . ?
B3 C1 B1 B7 3.73(18) . . . . ?
B3 C1 B2 B1 142.84(14) . . . . ?
B3 C1 B2 B7 102.71(14) . . . . ?
B3 C1 B2 B8 39.86(12) . . . . ?
B3 C1 B4 B5 -142.84(13) . . . . ?
B3 C1 B4 B9 -39.96(12) . . . . ?
B3 C1 B4 B10 -102.77(14) . . . . ?
B3 C1 B5 B1 -106.56(15) . . . . ?
B3 C1 B5 B4 36.32(13) . . . . ?
B3 C1 B5 B6 -66.65(17) . . . . ?
B3 C1 B5 B10 -3.79(17) . . . . ?
B3 B2 B7 B1 100.41(14) . . . . ?
B3 B2 B7 B6 63.33(17) . . . . ?
B3 B2 B7 B8 -37.70(12) . . . . ?
B3 B2 B7 B11 -0.48(17) . . . . ?
B3 B2 B8 B7 137.75(14) . . . . ?
B3 B2 B8 B9 37.33(13) . . . . ?
B3 B2 B8 B11 100.84(14) . . . . ?
B3 B4 B5 C1 -32.86(12) . . . . ?
B3 B4 B5 B1 -0.09(18) . . . . ?
B3 B4 B5 B6 63.24(17) . . . . ?
B3 B4 B5 B10 101.06(14) . . . . ?
B3 B4 B9 B8 -37.08(12) . . . . ?
B3 B4 B9 B10 -138.01(14) . . . . ?
B3 B4 B9 B11 -100.27(14) . . . . ?
B3 B4 B10 B5 -100.78(15) . . . . ?
B3 B4 B10 B6 -63.31(17) . . . . ?
B3 B4 B10 B9 37.58(13) . . . . ?
B3 B4 B10 B11 -0.06(19) . . . . ?
B3 B8 B9 B4 37.37(13) . . . . ?
B3 B8 B9 B10 100.60(14) . . . . ?
B3 B8 B9 B11 137.97(14) . . . . ?
B3 B8 B11 C2 -152.32(15) . . . . ?
B3 B8 B11 B6 63.13(16) . . . . ?
B3 B8 B11 B7 100.58(14) . . . . ?
B3 B8 B11 B9 -37.37(13) . . . . ?
B3 B8 B11 B10 -0.31(18) . . . . ?
B3 B9 B10 B4 -37.63(13) . . . . ?
B3 B9 B10 B5 -0.34(17) . . . . ?
B3 B9 B10 B6 63.13(16) . . . . ?
B3 B9 B10 B11 100.20(14) . . . . ?
B3 B9 B11 C2 146.66(15) . . . . ?
B3 B9 B11 B6 -64.07(16) . . . . ?
B3 B9 B11 B7 -0.51(17) . . . . ?
B3 B9 B11 B8 37.23(12) . . . . ?
B3 B9 B11 B10 -101.10(14) . . . . ?
B4 C1 B1 B2 -106.47(15) . . . . ?
B4 C1 B1 B5 36.25(14) . . . . ?
B4 C1 B1 B6 -3.84(18) . . . . ?
B4 C1 B1 B7 -66.44(16) . . . . ?
B4 C1 B2 B1 106.52(16) . . . . ?
B4 C1 B2 B3 -36.32(14) . . . . ?
B4 C1 B2 B7 66.39(17) . . . . ?
B4 C1 B2 B8 3.54(18) . . . . ?
B4 C1 B3 B2 142.84(14) . . . . ?
B4 C1 B3 B8 102.87(14) . . . . ?
B4 C1 B3 B9 39.86(12) . . . . ?
B4 C1 B5 B1 -142.88(14) . . . . ?
B4 C1 B5 B6 -102.97(14) . . . . ?
B4 C1 B5 B10 -40.11(12) . . . . ?
B4 B3 B8 B2 100.74(15) . . . . ?
B4 B3 B8 B7 63.17(17) . . . . ?
B4 B3 B8 B9 -37.31(13) . . . . ?
B4 B3 B8 B11 0.27(18) . . . . ?
B4 B3 B9 B8 138.31(14) . . . . ?
B4 B3 B9 B10 37.43(12) . . . . ?
B4 B3 B9 B11 100.97(14) . . . . ?
B4 B5 B6 B1 -100.50(15) . . . . ?
B4 B5 B6 B7 -62.88(17) . . . . ?
B4 B5 B6 B10 37.54(13) . . . . ?
B4 B5 B6 B11 -0.08(18) . . . . ?
B4 B5 B10 B6 -138.12(14) . . . . ?
B4 B5 B10 B9 -37.07(12) . . . . ?
B4 B5 B10 B11 -100.55(14) . . . . ?
B4 B9 B10 B5 37.29(13) . . . . ?
B4 B9 B10 B6 100.76(15) . . . . ?
B4 B9 B10 B11 137.83(14) . . . . ?
B4 B9 B11 C2 -149.78(15) . . . . ?
B4 B9 B11 B6 -0.52(17) . . . . ?
B4 B9 B11 B7 63.04(16) . . . . ?
B4 B9 B11 B8 100.79(15) . . . . ?
B4 B9 B11 B10 -37.55(13) . . . . ?
B4 B10 B11 C2 151.43(16) . . . . ?
B4 B10 B11 B6 -101.11(15) . . . . ?
B4 B10 B11 B7 -63.48(17) . . . . ?
B4 B10 B11 B8 0.22(18) . . . . ?
B4 B10 B11 B9 37.43(13) . . . . ?
B5 C1 B1 B2 -142.72(14) . . . . ?
B5 C1 B1 B6 -40.08(12) . . . . ?
B5 C1 B1 B7 -102.68(14) . . . . ?
B5 C1 B2 B1 36.50(14) . . . . ?
B5 C1 B2 B3 -106.34(15) . . . . ?
B5 C1 B2 B7 -3.63(18) . . . . ?
B5 C1 B2 B8 -66.48(17) . . . . ?
B5 C1 B3 B2 106.57(14) . . . . ?
B5 C1 B3 B4 -36.27(13) . . . . ?
B5 C1 B3 B8 66.59(17) . . . . ?
B5 C1 B3 B9 3.58(17) . . . . ?
B5 C1 B4 B3 142.84(13) . . . . ?
B5 C1 B4 B9 102.88(14) . . . . ?
B5 C1 B4 B10 40.06(12) . . . . ?
B5 B1 B2 C1 -32.93(12) . . . . ?
B5 B1 B2 B3 -0.21(18) . . . . ?
B5 B1 B2 B7 100.90(15) . . . . ?
B5 B1 B2 B8 63.05(16) . . . . ?
B5 B1 B6 B7 -137.74(14) . . . . ?
B5 B1 B6 B10 -37.10(12) . . . . ?
B5 B1 B6 B11 -100.47(14) . . . . ?
B5 B1 B7 B2 -100.69(14) . . . . ?
B5 B1 B7 B6 37.84(13) . . . . ?
B5 B1 B7 B8 -63.43(16) . . . . ?
B5 B1 B7 B11 0.10(17) . . . . ?
B5 B4 B9 B3 100.74(15) . . . . ?
B5 B4 B9 B8 63.66(17) . . . . ?
B5 B4 B9 B10 -37.27(13) . . . . ?
B5 B4 B9 B11 0.47(18) . . . . ?
B5 B4 B10 B6 37.47(12) . . . . ?
B5 B4 B10 B9 138.36(14) . . . . ?
B5 B4 B10 B11 100.72(14) . . . . ?
B5 B6 B7 B1 -37.72(13) . . . . ?
B5 B6 B7 B2 -0.41(18) . . . . ?
B5 B6 B7 B8 62.75(17) . . . . ?
B5 B6 B7 B11 100.21(14) . . . . ?
B5 B6 B10 B4 -37.54(13) . . . . ?
B5 B6 B10 B9 -100.66(14) . . . . ?
B5 B6 B10 B11 -137.82(14) . . . . ?
B5 B6 B11 C2 151.55(14) . . . . ?
B5 B6 B11 B7 -100.66(14) . . . . ?
B5 B6 B11 B8 -63.13(16) . . . . ?
B5 B6 B11 B9 0.37(17) . . . . ?
B5 B6 B11 B10 37.27(12) . . . . ?
B5 B10 B11 C2 -145.09(16) . . . . ?
B5 B10 B11 B6 -37.63(13) . . . . ?
B5 B10 B11 B7 0.00(17) . . . . ?
B5 B10 B11 B8 63.71(17) . . . . ?
B5 B10 B11 B9 100.92(15) . . . . ?
B6 B1 B2 C1 -96.51(14) . . . . ?
B6 B1 B2 B3 -63.80(16) . . . . ?
B6 B1 B2 B7 37.31(12) . . . . ?
B6 B1 B2 B8 -0.53(17) . . . . ?
B6 B1 B5 C1 134.09(14) . . . . ?
B6 B1 B5 B4 101.31(14) . . . . ?
B6 B1 B5 B10 37.86(13) . . . . ?
B6 B1 B7 B2 -138.53(14) . . . . ?
B6 B1 B7 B8 -101.27(14) . . . . ?
B6 B1 B7 B11 -37.73(12) . . . . ?
B6 B5 B10 B4 138.12(14) . . . . ?
B6 B5 B10 B9 101.06(14) . . . . ?
B6 B5 B10 B11 37.57(12) . . . . ?
B6 B7 B8 B2 -100.86(14) . . . . ?
B6 B7 B8 B3 -63.03(16) . . . . ?
B6 B7 B8 B9 -0.04(17) . . . . ?
B6 B7 B8 B11 37.54(12) . . . . ?
B6 B7 B11 C2 109.70(16) . . . . ?
B6 B7 B11 B8 -138.28(13) . . . . ?
B6 B7 B11 B9 -100.66(13) . . . . ?
B6 B7 B11 B10 -37.57(12) . . . . ?
B6 B10 B11 C2 -107.46(18) . . . . ?
B6 B10 B11 B7 37.63(12) . . . . ?
B6 B10 B11 B8 101.34(14) . . . . ?
B6 B10 B11 B9 138.55(14) . . . . ?
B7 B1 B2 C1 -133.83(14) . . . . ?
B7 B1 B2 B3 -101.11(14) . . . . ?
B7 B1 B2 B8 -37.85(12) . . . . ?
B7 B1 B5 C1 96.13(14) . . . . ?
B7 B1 B5 B4 63.35(16) . . . . ?
B7 B1 B5 B6 -37.96(13) . . . . ?
B7 B1 B5 B10 -0.10(18) . . . . ?
B7 B1 B6 B5 137.74(14) . . . . ?
B7 B1 B6 B10 100.63(14) . . . . ?
B7 B1 B6 B11 37.27(12) . . . . ?
B7 B2 B3 C1 -96.04(14) . . . . ?
B7 B2 B3 B4 -63.18(16) . . . . ?
B7 B2 B3 B8 38.08(12) . . . . ?
B7 B2 B3 B9 0.16(18) . . . . ?
B7 B2 B8 B3 -137.75(14) . . . . ?
B7 B2 B8 B9 -100.42(13) . . . . ?
B7 B2 B8 B11 -36.91(12) . . . . ?
B7 B6 B10 B4 62.96(16) . . . . ?
B7 B6 B10 B5 100.50(14) . . . . ?
B7 B6 B10 B9 -0.16(17) . . . . ?
B7 B6 B10 B11 -37.32(12) . . . . ?
B7 B6 B11 C2 -107.79(16) . . . . ?
B7 B6 B11 B8 37.53(12) . . . . ?
B7 B6 B11 B9 101.03(14) . . . . ?
B7 B6 B11 B10 137.93(13) . . . . ?
B7 B8 B9 B3 -100.65(14) . . . . ?
B7 B8 B9 B4 -63.28(16) . . . . ?
B7 B8 B9 B10 -0.06(17) . . . . ?
B7 B8 B9 B11 37.32(12) . . . . ?
B7 B8 B11 C2 107.10(17) . . . . ?
B7 B8 B11 B6 -37.45(12) . . . . ?
B7 B8 B11 B9 -137.95(13) . . . . ?
B7 B8 B11 B10 -100.88(14) . . . . ?
B8 B2 B3 C1 -134.12(13) . . . . ?
B8 B2 B3 B4 -101.27(14) . . . . ?
B8 B2 B3 B9 -37.93(12) . . . . ?
B8 B2 B7 B1 138.11(13) . . . . ?
B8 B2 B7 B6 101.04(14) . . . . ?
B8 B2 B7 B11 37.23(12) . . . . ?
B8 B3 B4 C1 -96.41(14) . . . . ?
B8 B3 B4 B5 -63.50(17) . . . . ?
B8 B3 B4 B9 37.72(13) . . . . ?
B8 B3 B4 B10 -0.14(19) . . . . ?
B8 B3 B9 B4 -138.31(14) . . . . ?
B8 B3 B9 B10 -100.88(14) . . . . ?
B8 B3 B9 B11 -37.34(12) . . . . ?
B8 B7 B11 C2 -112.02(16) . . . . ?
B8 B7 B11 B6 138.28(13) . . . . ?
B8 B7 B11 B9 37.62(12) . . . . ?
B8 B7 B11 B10 100.71(13) . . . . ?
B8 B9 B10 B4 -100.63(15) . . . . ?
B8 B9 B10 B5 -63.33(16) . . . . ?
B8 B9 B10 B6 0.14(17) . . . . ?
B8 B9 B10 B11 37.20(12) . . . . ?
B8 B9 B11 C2 109.43(17) . . . . ?
B8 B9 B11 B6 -101.31(14) . . . . ?
B8 B9 B11 B7 -37.75(12) . . . . ?
B8 B9 B11 B10 -138.34(14) . . . . ?
B9 B3 B4 C1 -134.13(13) . . . . ?
B9 B3 B4 B5 -101.22(14) . . . . ?
B9 B3 B4 B10 -37.85(13) . . . . ?
B9 B3 B8 B2 138.05(14) . . . . ?
B9 B3 B8 B7 100.48(14) . . . . ?
B9 B3 B8 B11 37.58(13) . . . . ?
B9 B4 B5 C1 -96.35(14) . . . . ?
B9 B4 B5 B1 -63.58(17) . . . . ?
B9 B4 B5 B6 -0.24(18) . . . . ?
B9 B4 B5 B10 37.58(13) . . . . ?
B9 B4 B10 B5 -138.36(14) . . . . ?
B9 B4 B10 B6 -100.89(14) . . . . ?
B9 B4 B10 B11 -37.64(13) . . . . ?
B9 B8 B11 C2 -114.95(18) . . . . ?
B9 B8 B11 B6 100.50(14) . . . . ?
B9 B8 B11 B7 137.95(13) . . . . ?
B9 B8 B11 B10 37.06(13) . . . . ?
B9 B10 B11 C2 113.99(19) . . . . ?
B9 B10 B11 B6 -138.55(14) . . . . ?
B9 B10 B11 B7 -100.92(14) . . . . ?
B9 B10 B11 B8 -37.21(13) . . . . ?
B10 B4 B5 C1 -133.93(13) . . . . ?
B10 B4 B5 B1 -101.16(14) . . . . ?
B10 B4 B5 B6 -37.82(13) . . . . ?
B10 B4 B9 B3 138.01(14) . . . . ?
B10 B4 B9 B8 100.93(14) . . . . ?
B10 B4 B9 B11 37.74(13) . . . . ?
B10 B5 B6 B1 -138.03(14) . . . . ?
B10 B5 B6 B7 -100.42(14) . . . . ?
B10 B5 B6 B11 -37.62(12) . . . . ?
B10 B6 B7 B1 -100.35(14) . . . . ?
B10 B6 B7 B2 -63.04(17) . . . . ?
B10 B6 B7 B8 0.12(17) . . . . ?
B10 B6 B7 B11 37.58(12) . . . . ?
B10 B6 B11 C2 114.28(17) . . . . ?
B10 B6 B11 B7 -137.93(13) . . . . ?
B10 B6 B11 B8 -100.40(13) . . . . ?
B10 B6 B11 B9 -36.90(12) . . . . ?
B10 B9 B11 C2 -112.23(17) . . . . ?
B10 B9 B11 B6 37.03(13) . . . . ?
B10 B9 B11 B7 100.59(14) . . . . ?
B10 B9 B11 B8 138.34(14) . . . . ?
B11 B6 B7 B1 -137.92(13) . . . . ?
B11 B6 B7 B2 -100.61(14) . . . . ?
B11 B6 B7 B8 -37.45(12) . . . . ?
B11 B6 B10 B4 100.28(14) . . . . ?
B11 B6 B10 B5 137.82(14) . . . . ?
B11 B6 B10 B9 37.16(12) . . . . ?
B11 B7 B8 B2 -138.40(13) . . . . ?
B11 B7 B8 B3 -100.57(14) . . . . ?
B11 B7 B8 B9 -37.58(12) . . . . ?
B11 B8 B9 B3 -137.97(14) . . . . ?
B11 B8 B9 B4 -100.60(14) . . . . ?
B11 B8 B9 B10 -37.38(12) . . . . ?
B11 B9 B10 B4 -137.83(14) . . . . ?
B11 B9 B10 B5 -100.53(14) . . . . ?
B11 B9 B10 B6 -37.06(13) . . . . ?
C11 N1 C13 C14 58.6(2) . . . . ?
C11 N1 C15 C16 174.67(14) . . . . ?
C11 N1 C17 C18 -59.3(2) . . . . ?
C13 N1 C11 C12 58.6(2) . . . . ?
C13 N1 C15 C16 -65.00(18) . . . . ?
C13 N1 C17 C18 -179.73(16) . . . . ?
C15 N1 C11 C12 179.37(15) . . . . ?
C15 N1 C13 C14 -58.95(19) . . . . ?
C15 N1 C17 C18 58.89(19) . . . . ?
C17 N1 C11 C12 -59.1(2) . . . . ?
C17 N1 C13 C14 179.46(15) . . . . ?
C17 N1 C15 C16 53.31(18) . . . . ?
